data_4029132
loop_
_publ_author_name
'Novakova, Veronika'
'Miletin, Miroslav'
'Filandrov\'a, Tereza'
'Len\<co, Juraj'
'R\%u\<zi\<cka, Ale\<s'
'Zimcik, Petr'

_publ_section_title
;
 Role of steric hindrance in the newman-kwart rearrangement and in the
 synthesis and photophysical properties of arylsulfanyl
 tetrapyrazinoporphyrazines.
;
_journal_issue 5
_journal_name_full 'The Journal of organic chemistry'
_journal_page_first 2082
_journal_page_last 2093
_journal_paper_doi 10.1021/jo402791c
_journal_volume 79
_journal_year 2014
_chemical_formula_moiety 'C34 H42 N4 S2'
_chemical_formula_sum 'C34 H42 N4 S2'
_chemical_formula_weight 570.84
_chemical_name_systematic
; 
 ? 
;
_space_group_IT_number 13
_symmetry_cell_setting monoclinic
_symmetry_space_group_name_Hall '-P 2yc'
_symmetry_space_group_name_H-M 'P 1 2/c 1'
_atom_sites_solution_hydrogens geom
_atom_sites_solution_primary direct
_atom_sites_solution_secondary difmap
_audit_creation_method SHELXL-97
_cell_angle_alpha 90
_cell_angle_beta 123.062(5)
_cell_angle_gamma 90
_cell_formula_units_Z 2
_cell_length_a 12.2601(9)
_cell_length_b 9.4289(6)
_cell_length_c 16.6880(4)
_cell_measurement_temperature 150(1)
_cell_measurement_theta_max 27.5
_cell_measurement_theta_min 1
_cell_volume 1616.76(19)
_computing_structure_refinement 'SHELXL-97 (Sheldrick, 1997)'
_computing_structure_solution 'SHELXS-97 (Sheldrick, 1990)'
_diffrn_ambient_temperature 150(1)
_diffrn_measured_fraction_theta_full 0.990
_diffrn_measured_fraction_theta_max 0.990
_diffrn_radiation_monochromator graphite
_diffrn_radiation_source 'fine-focus sealed tube'
_diffrn_radiation_type MoK\a
_diffrn_radiation_wavelength 0.71073
_diffrn_reflns_av_R_equivalents 0.0288
_diffrn_reflns_av_sigmaI/netI 0.0165
_diffrn_reflns_limit_h_max 15
_diffrn_reflns_limit_h_min -15
_diffrn_reflns_limit_k_max 12
_diffrn_reflns_limit_k_min -12
_diffrn_reflns_limit_l_max 21
_diffrn_reflns_limit_l_min -21
_diffrn_reflns_number 22706
_diffrn_reflns_theta_full 27.50
_diffrn_reflns_theta_max 27.50
_diffrn_reflns_theta_min 2.16
_exptl_absorpt_coefficient_mu 0.193
_exptl_crystal_colour 'light yellow'
_exptl_crystal_density_diffrn 1.173
_exptl_crystal_density_method 'not measured'
_exptl_crystal_description block
_exptl_crystal_F_000 612
_exptl_crystal_size_max 0.59
_exptl_crystal_size_mid 0.53
_exptl_crystal_size_min 0.41
_refine_diff_density_max 0.315
_refine_diff_density_min -0.200
_refine_diff_density_rms 0.042
_refine_ls_extinction_method none
_refine_ls_goodness_of_fit_ref 1.073
_refine_ls_hydrogen_treatment mixed
_refine_ls_matrix_type full
_refine_ls_number_parameters 181
_refine_ls_number_reflns 3688
_refine_ls_number_restraints 0
_refine_ls_restrained_S_all 1.073
_refine_ls_R_factor_all 0.0376
_refine_ls_R_factor_gt 0.0306
_refine_ls_shift/su_max 0.000
_refine_ls_shift/su_mean 0.000
_refine_ls_structure_factor_coef Fsqd
_refine_ls_weighting_details 'calc w=1/[\s^2^(Fo^2^)+(0.0386P)^2^+0.6729P] where P=(Fo^2^+2Fc^2^)/3'
_refine_ls_weighting_scheme calc
_refine_ls_wR_factor_gt 0.0775
_refine_ls_wR_factor_ref 0.0857
_reflns_number_gt 3262
_reflns_number_total 3688
_reflns_threshold_expression >2sigma(I)
_cod_data_source_file CCDC972475.cif
_cod_data_source_block shelxl
_cod_original_sg_symbol_H-M 'P 2/c'
_cod_database_code 4029132

loop_
_symmetry_equiv_pos_as_xyz
'x, y, z'
'-x, y, -z+1/2'
'-x, -y, -z'
'x, -y, z-1/2'

loop_
_atom_site_label
_atom_site_type_symbol
_atom_site_fract_x
_atom_site_fract_y
_atom_site_fract_z
_atom_site_U_iso_or_equiv
_atom_site_adp_type
_atom_site_occupancy
_atom_site_symmetry_multiplicity
_atom_site_calc_flag
_atom_site_refinement_flags
S1 S 0.37278(3) 0.33310(3) 0.148951(18) 0.01874(9) Uani 1 1 d .
C4 C 0.22265(10) 0.27145(11) 0.04619(8) 0.0185(2) Uani 1 1 d .
C1 C 0.44095(10) 0.17009(11) 0.20324(7) 0.0168(2) Uani 1 1 d .
C5 C 0.21991(12) 0.23316(12) -0.03715(8) 0.0214(2) Uani 1 1 d .
N1 N 0.38495(9) 0.05001(10) 0.15879(7) 0.0193(2) Uani 1 1 d .
C2 C 0.44345(11) -0.07130(11) 0.20491(8) 0.0186(2) Uani 1 1 d .
N2 N 0.34004(12) -0.30743(12) 0.11658(9) 0.0356(3) Uani 1 1 d .
C3 C 0.38412(11) -0.20227(13) 0.15528(8) 0.0235(2) Uani 1 1 d .
C6 C 0.10908(13) 0.16124(13) -0.10747(9) 0.0278(3) Uani 1 1 d .
H6 H 0.1040 0.1319 -0.1626 0.033 Uiso 1 1 d R
C9 C 0.11499(11) 0.25318(12) 0.05494(8) 0.0207(2) Uani 1 1 d .
C10 C 0.32386(12) 0.27510(14) -0.05826(9) 0.0256(3) Uani 1 1 d .
C13 C 0.33128(14) 0.43770(14) -0.05847(10) 0.0310(3) Uani 1 1 d .
H13A H 0.2464 0.4756 -0.1034 0.037 Uiso 1 1 d R
H13B H 0.3903 0.4659 -0.0765 0.037 Uiso 1 1 d R
H13C H 0.3618 0.4732 0.0043 0.037 Uiso 1 1 d R
C7 C 0.00665(13) 0.13310(14) -0.09783(9) 0.0305(3) Uani 1 1 d .
H7 H -0.0641 0.0810 -0.1447 0.037 Uiso 1 1 d R
C15 C 0.19884(13) 0.23353(15) 0.23338(9) 0.0299(3) Uani 1 1 d .
H15A H 0.2863 0.2656 0.2594 0.036 Uiso 1 1 d R
H15B H 0.1940 0.1332 0.2223 0.036 Uiso 1 1 d R
H15C H 0.1741 0.2538 0.2777 0.036 Uiso 1 1 d R
C8 C 0.00789(12) 0.18122(13) -0.01945(9) 0.0269(3) Uani 1 1 d .
H8 H -0.0643 0.1654 -0.0160 0.032 Uiso 1 1 d R
C14 C 0.10582(12) 0.31075(14) 0.13820(9) 0.0252(3) Uani 1 1 d .
C11 C 0.45922(14) 0.21022(17) 0.01102(10) 0.0344(3) Uani 1 1 d .
H11A H 0.5122 0.2224 -0.0146 0.041 Uiso 1 1 d R
H11B H 0.4501 0.1109 0.0187 0.041 Uiso 1 1 d R
H11C H 0.4997 0.2567 0.0720 0.041 Uiso 1 1 d R
C17 C 0.13059(15) 0.47108(15) 0.14997(10) 0.0337(3) Uani 1 1 d .
H17A H 0.1197 0.5056 0.1993 0.040 Uiso 1 1 d R
H17B H 0.0699 0.5180 0.0909 0.040 Uiso 1 1 d R
H17C H 0.2177 0.4901 0.1671 0.040 Uiso 1 1 d R
C16 C -0.03258(14) 0.28968(19) 0.11630(11) 0.0390(3) Uani 1 1 d .
H16A H -0.0520 0.1902 0.1112 0.047 Uiso 1 1 d R
H16B H -0.0943 0.3358 0.0571 0.047 Uiso 1 1 d R
H16C H -0.0378 0.3301 0.1669 0.047 Uiso 1 1 d R
C12 C 0.28470(16) 0.22629(17) -0.15884(10) 0.0381(3) Uani 1 1 d .
H12A H 0.2018 0.2663 -0.2059 0.046 Uiso 1 1 d R
H12B H 0.2791 0.1247 -0.1623 0.046 Uiso 1 1 d R
H12C H 0.3491 0.2575 -0.1708 0.046 Uiso 1 1 d R

loop_
_atom_site_aniso_label
_atom_site_aniso_U_11
_atom_site_aniso_U_22
_atom_site_aniso_U_33
_atom_site_aniso_U_23
_atom_site_aniso_U_13
_atom_site_aniso_U_12
S1 0.01780(15) 0.01528(14) 0.01492(14) 0.00014(9) 0.00363(11) 0.00037(9)
C4 0.0170(5) 0.0145(5) 0.0145(5) 0.0009(4) 0.0026(4) 0.0012(4)
C1 0.0156(5) 0.0174(5) 0.0149(5) 0.0002(4) 0.0068(5) 0.0005(4)
C5 0.0241(6) 0.0178(5) 0.0166(5) 0.0016(4) 0.0074(5) 0.0028(4)
N1 0.0177(5) 0.0178(5) 0.0170(4) -0.0003(3) 0.0060(4) 0.0002(3)
C2 0.0179(5) 0.0167(5) 0.0195(5) -0.0010(4) 0.0092(5) -0.0008(4)
N2 0.0361(7) 0.0232(6) 0.0347(6) -0.0053(5) 0.0111(5) -0.0045(5)
C3 0.0215(6) 0.0193(6) 0.0221(6) 0.0008(4) 0.0071(5) 0.0006(4)
C6 0.0324(7) 0.0247(6) 0.0173(5) -0.0034(5) 0.0078(5) -0.0025(5)
C9 0.0200(5) 0.0180(5) 0.0176(5) 0.0035(4) 0.0062(4) 0.0028(4)
C10 0.0291(6) 0.0266(6) 0.0201(5) 0.0003(5) 0.0128(5) 0.0020(5)
C13 0.0355(7) 0.0285(7) 0.0297(6) 0.0034(5) 0.0183(6) -0.0021(5)
C7 0.0269(6) 0.0268(6) 0.0214(6) -0.0036(5) 0.0027(5) -0.0073(5)
C15 0.0291(7) 0.0377(7) 0.0213(6) 0.0057(5) 0.0127(5) 0.0043(5)
C8 0.0196(6) 0.0265(6) 0.0255(6) 0.0029(5) 0.0065(5) -0.0020(5)
C14 0.0229(6) 0.0293(6) 0.0216(6) 0.0027(5) 0.0111(5) 0.0042(5)
C11 0.0319(7) 0.0422(8) 0.0333(7) 0.0055(6) 0.0205(6) 0.0107(6)
C17 0.0407(8) 0.0283(7) 0.0325(7) -0.0013(5) 0.0202(6) 0.0088(6)
C16 0.0273(7) 0.0576(9) 0.0338(7) 0.0012(7) 0.0176(6) 0.0046(6)
C12 0.0477(9) 0.0441(8) 0.0267(7) -0.0040(6) 0.0230(7) -0.0001(7)

loop_
_atom_type_symbol
_atom_type_description
_atom_type_scat_dispersion_real
_atom_type_scat_dispersion_imag
_atom_type_scat_source
C C 0.0033 0.0016 'International Tables Vol C Tables 4.2.6.8 and 6.1.1.4'
H H 0.0000 0.0000 'International Tables Vol C Tables 4.2.6.8 and 6.1.1.4'
N N 0.0061 0.0033 'International Tables Vol C Tables 4.2.6.8 and 6.1.1.4'
S S 0.1246 0.1234 'International Tables Vol C Tables 4.2.6.8 and 6.1.1.4'

loop_
_geom_angle_atom_site_label_1
_geom_angle_atom_site_label_2
_geom_angle_atom_site_label_3
_geom_angle
_geom_angle_site_symmetry_1
_geom_angle_site_symmetry_3
C1 S1 C4 99.29(5) . .
C9 C4 C5 123.03(10) . .
C9 C4 S1 117.95(8) . .
C5 C4 S1 118.83(9) . .
N1 C1 C1 121.08(6) . 2_655
N1 C1 S1 120.47(8) . .
C1 C1 S1 118.44(4) 2_655 .
C6 C5 C4 116.09(11) . .
C6 C5 C10 118.57(11) . .
C4 C5 C10 125.15(10) . .
C1 N1 C2 117.08(9) . .
N1 C2 C2 121.84(6) . 2_655
N1 C2 C3 117.03(10) . .
C2 C2 C3 121.13(6) 2_655 .
N2 C3 C2 178.30(13) . .
C7 C6 C5 121.86(12) . .
C7 C6 H6 119.1 . .
C5 C6 H6 119.1 . .
C8 C9 C4 116.44(11) . .
C8 C9 C14 118.30(11) . .
C4 C9 C14 125.23(10) . .
C13 C10 C11 110.94(11) . .
C13 C10 C12 106.19(11) . .
C11 C10 C12 105.46(11) . .
C13 C10 C5 108.23(10) . .
C11 C10 C5 114.31(10) . .
C12 C10 C5 111.42(11) . .
C10 C13 H13A 109.5 . .
C10 C13 H13B 109.5 . .
H13A C13 H13B 109.5 . .
C10 C13 H13C 109.5 . .
H13A C13 H13C 109.5 . .
H13B C13 H13C 109.5 . .
C6 C7 C8 120.65(12) . .
C6 C7 H7 119.7 . .
C8 C7 H7 119.6 . .
C14 C15 H15A 109.5 . .
C14 C15 H15B 109.5 . .
H15A C15 H15B 109.5 . .
C14 C15 H15C 109.4 . .
H15A C15 H15C 109.5 . .
H15B C15 H15C 109.5 . .
C7 C8 C9 121.52(12) . .
C7 C8 H8 119.2 . .
C9 C8 H8 119.3 . .
C17 C14 C16 105.84(11) . .
C17 C14 C15 110.49(11) . .
C16 C14 C15 106.45(11) . .
C17 C14 C9 110.71(10) . .
C16 C14 C9 110.53(11) . .
C15 C14 C9 112.52(10) . .
C10 C11 H11A 109.4 . .
C10 C11 H11B 109.4 . .
H11A C11 H11B 109.5 . .
C10 C11 H11C 109.7 . .
H11A C11 H11C 109.5 . .
H11B C11 H11C 109.5 . .
C14 C17 H17A 109.5 . .
C14 C17 H17B 109.5 . .
H17A C17 H17B 109.5 . .
C14 C17 H17C 109.4 . .
H17A C17 H17C 109.5 . .
H17B C17 H17C 109.5 . .
C14 C16 H16A 109.5 . .
C14 C16 H16B 109.4 . .
H16A C16 H16B 109.5 . .
C14 C16 H16C 109.5 . .
H16A C16 H16C 109.5 . .
H16B C16 H16C 109.5 . .
C10 C12 H12A 109.6 . .
C10 C12 H12B 109.5 . .
H12A C12 H12B 109.5 . .
C10 C12 H12C 109.4 . .
H12A C12 H12C 109.5 . .
H12B C12 H12C 109.5 . .

loop_
_geom_bond_atom_site_label_1
_geom_bond_atom_site_label_2
_geom_bond_distance
_geom_bond_site_symmetry_2
S1 C1 1.7480(11) .
S1 C4 1.7951(11) .
C4 C9 1.4155(16) .
C4 C5 1.4195(16) .
C1 N1 1.3221(14) .
C1 C1 1.438(2) 2_655
C5 C6 1.3940(17) .
C5 C10 1.5474(18) .
N1 C2 1.3464(14) .
C2 C2 1.382(2) 2_655
C2 C3 1.4432(16) .
N2 C3 1.1451(17) .
C6 C7 1.376(2) .
C6 H6 0.9299 .
C9 C8 1.3954(17) .
C9 C14 1.5517(17) .
C10 C13 1.5360(18) .
C10 C11 1.5400(18) .
C10 C12 1.5429(17) .
C13 H13A 0.9599 .
C13 H13B 0.9600 .
C13 H13C 0.9600 .
C7 C8 1.3767(19) .
C7 H7 0.9300 .
C15 C14 1.5419(17) .
C15 H15A 0.9600 .
C15 H15B 0.9600 .
C15 H15C 0.9600 .
C8 H8 0.9299 .
C14 C17 1.5333(19) .
C14 C16 1.5413(18) .
C11 H11A 0.9601 .
C11 H11B 0.9600 .
C11 H11C 0.9600 .
C17 H17A 0.9600 .
C17 H17B 0.9600 .
C17 H17C 0.9601 .
C16 H16A 0.9600 .
C16 H16B 0.9601 .
C16 H16C 0.9600 .
C12 H12A 0.9600 .
C12 H12B 0.9599 .
C12 H12C 0.9601 .
